data_7235373
loop_
_publ_author_name
'Kyprianidou, Eleni J.'
'Lazarides, Theodore'
'Kaziannis, Spyridon'
'Kosmidis, Constantine'
'Itskos, Grigorios'
'Manos, Manolis J.'
'Tasiopoulos, Anastasios J.'

_publ_section_title
;
 Single crystal coordinating solvent exchange as a general method for the
 enhancement of the photoluminescence properties of lanthanide MOFs
;
_journal_issue 15
_journal_name_full 'Journal of Materials Chemistry A'
_journal_page_first 5258
_journal_paper_doi 10.1039/c3ta14489e
_journal_volume 2
_journal_year 2014
_chemical_formula_moiety 'C16 H8 Eu N O8, C7 H5 N2, O'
_chemical_formula_sum 'C23 H13 Eu N3 O9'
_chemical_formula_weight 627.32
_space_group_IT_number 15
_space_group_name_Hall '-C 2yc'
_space_group_name_H-M_alt 'C 1 2/c 1'
_symmetry_cell_setting monoclinic
_symmetry_space_group_name_H-M 'C 1 2/c 1'
_atom_sites_solution_hydrogens geom
_atom_sites_solution_primary direct
_atom_sites_solution_secondary difmap
_audit_creation_method SHELXL-97
_cell_angle_alpha 90.00
_cell_angle_beta 94.610(4)
_cell_angle_gamma 90.00
_cell_formula_units_Z 8
_cell_length_a 29.5467(13)
_cell_length_b 12.9685(7)
_cell_length_c 14.2361(7)
_cell_measurement_reflns_used 8274
_cell_measurement_temperature 100(2)
_cell_measurement_theta_max 29.5626
_cell_measurement_theta_min 2.8652
_cell_volume 5437.3(5)
_computing_cell_refinement 'CrysAlis RED'
_computing_data_collection 'CrysAlis CCD'
_computing_data_reduction 'CrysAlis RED'
_computing_molecular_graphics
;
 DIAMOND (Brandenburg, 2006)
 MERCURY (Bruno et al. 2002)
;
_computing_publication_material 'WINGX (Farrugia, 1999)'
_computing_structure_refinement 'SHELXL-97 (Sheldrick, 1997)'
_computing_structure_solution 'SHELXL-97 (Sheldrick, 1997)'
_diffrn_ambient_temperature 100(2)
_diffrn_detector_area_resol_mean 10.4223
_diffrn_measured_fraction_theta_full 0.998
_diffrn_measured_fraction_theta_max 0.998
_diffrn_measurement_device_type 'SuperNova, Dual, Cu at zero, Atlas'
_diffrn_measurement_method '\w scans'
_diffrn_radiation_monochromator mirror
_diffrn_radiation_source 'SuperNova (Mo) X-ray Source'
_diffrn_radiation_type MoK\a
_diffrn_radiation_wavelength 0.71073
_diffrn_reflns_av_R_equivalents 0.0606
_diffrn_reflns_av_sigmaI/netI 0.0440
_diffrn_reflns_limit_h_max 35
_diffrn_reflns_limit_h_min -34
_diffrn_reflns_limit_k_max 15
_diffrn_reflns_limit_k_min -14
_diffrn_reflns_limit_l_max 16
_diffrn_reflns_limit_l_min -16
_diffrn_reflns_number 27654
_diffrn_reflns_theta_full 25.00
_diffrn_reflns_theta_max 25.00
_diffrn_reflns_theta_min 2.87
_exptl_absorpt_coefficient_mu 2.358
_exptl_absorpt_correction_T_max 1.00000
_exptl_absorpt_correction_T_min 0.81762
_exptl_absorpt_correction_type multi-scan
_exptl_absorpt_process_details 'Empirical absorption correction (CrysAlis RED, Oxford Diffraction)'
_exptl_crystal_colour colorless
_exptl_crystal_density_diffrn 1.533
_exptl_crystal_density_method 'not measured'
_exptl_crystal_description plate
_exptl_crystal_F_000 2456
_exptl_crystal_size_max 0.09
_exptl_crystal_size_mid 0.07
_exptl_crystal_size_min 0.05
_refine_diff_density_max 1.039
_refine_diff_density_min -1.041
_refine_diff_density_rms 0.152
_refine_ls_extinction_method none
_refine_ls_goodness_of_fit_ref 1.082
_refine_ls_hydrogen_treatment mixed
_refine_ls_matrix_type full
_refine_ls_number_parameters 328
_refine_ls_number_reflns 4780
_refine_ls_number_restraints 112
_refine_ls_restrained_S_all 1.081
_refine_ls_R_factor_all 0.0531
_refine_ls_R_factor_gt 0.0430
_refine_ls_shift/su_max 0.001
_refine_ls_shift/su_mean 0.000
_refine_ls_structure_factor_coef Fsqd
_refine_ls_weighting_details 'calc w=1/[\s^2^(Fo^2^)+(0.0709P)^2^+24.3849P] where P=(Fo^2^+2Fc^2^)/3'
_refine_ls_weighting_scheme calc
_refine_ls_wR_factor_gt 0.1201
_refine_ls_wR_factor_ref 0.1256
_reflns_number_gt 3955
_reflns_number_total 4780
_reflns_threshold_expression >2sigma(I)
_cod_data_source_file c3ta14489e2.cif
_cod_data_source_block UCY-8-bzIm
_cod_depositor_comments
;
The following automatic conversions were performed:

data item '_symmetry_cell_setting' value 'Monoclinic' was changed to
'monoclinic' in accordance with the
/home/saulius/struct/COD-crude-data/automatic-downloads/DataCite-retrospective/RSC/depositions/lib/dictionaries/cif_core.dic
dictionary named 'cif_core.dic' version 2.4.2 last updated on
2011-04-26.

Automatic conversion script
Id: cif_fix_values 6909 2019-04-08 15:41:33Z antanas 
;
_cod_original_sg_symbol_H-M 'C 2/c'
_cod_database_code 7235373

loop_
_symmetry_equiv_pos_as_xyz
'x, y, z'
'-x, y, -z+1/2'
'x+1/2, y+1/2, z'
'-x+1/2, y+1/2, -z+1/2'
'-x, -y, -z'
'x, -y, z-1/2'
'-x+1/2, -y+1/2, -z'
'x+1/2, -y+1/2, z-1/2'

loop_
_atom_site_label
_atom_site_type_symbol
_atom_site_fract_x
_atom_site_fract_y
_atom_site_fract_z
_atom_site_U_iso_or_equiv
_atom_site_adp_type
_atom_site_occupancy
_atom_site_symmetry_multiplicity
_atom_site_calc_flag
_atom_site_refinement_flags
Eu1 Eu 0.186593(9) 0.70005(2) 0.967551(19) 0.01998(14) Uani 1 1 d .
C1 C 0.1023(2) 0.7447(6) 1.0406(5) 0.0330(15) Uani 1 1 d .
C2 C 0.0573(2) 0.7682(6) 1.0776(5) 0.0360(16) Uani 1 1 d U
C3 C 0.0310(3) 0.6894(7) 1.1084(7) 0.060(3) Uani 1 1 d .
H3 H 0.0428 0.6229 1.1131 0.072 Uiso 1 1 calc R
C4 C -0.0131(3) 0.7075(7) 1.1328(7) 0.060(3) Uani 1 1 d .
H4 H -0.0312 0.6532 1.1505 0.072 Uiso 1 1 calc R
C5 C -0.0298(2) 0.8072(6) 1.1302(6) 0.0413(18) Uani 1 1 d .
C6 C -0.0025(2) 0.8873(6) 1.1020(6) 0.0481(19) Uani 1 1 d .
H6 H -0.0135 0.9546 1.1006 0.058 Uiso 1 1 calc R
C7 C 0.0406(2) 0.8674(6) 1.0762(6) 0.0436(19) Uani 1 1 d .
H7 H 0.0586 0.9214 1.0576 0.052 Uiso 1 1 calc R
C8 C -0.0771(3) 0.8233(7) 1.1507(6) 0.0455(19) Uani 1 1 d DU
C9 C 0.2548(2) 0.5656(5) 1.0651(4) 0.0258(14) Uani 1 1 d .
C10 C 0.28444(19) 0.4939(5) 1.1245(4) 0.0237(13) Uani 1 1 d .
C11 C 0.3305(2) 0.4882(5) 1.1120(4) 0.0284(14) Uani 1 1 d .
H11 H 0.3432 0.5308 1.0687 0.034 Uiso 1 1 calc R
C12 C 0.3573(2) 0.4184(5) 1.1648(5) 0.0315(15) Uani 1 1 d .
C13 C 0.3383(2) 0.3596(5) 1.2332(4) 0.0296(15) Uani 1 1 d .
H13 H 0.3564 0.3139 1.2699 0.036 Uiso 1 1 calc R
C14 C 0.29241(19) 0.3683(5) 1.2473(4) 0.0259(14) Uani 1 1 d .
C15 C 0.2654(2) 0.4345(5) 1.1916(4) 0.0253(13) Uani 1 1 d .
H15 H 0.2345 0.4391 1.1992 0.030 Uiso 1 1 calc R
C16 C 0.2727(2) 0.3089(5) 1.3251(4) 0.0257(14) Uani 1 1 d .
C17 C 0.1940(7) 0.8794(17) 0.6096(13) 0.185(5) Uani 1 1 d DU
H17 H 0.2170 0.9267 0.6260 0.222 Uiso 1 1 calc R
C18 C 0.1496(7) 0.9119(17) 0.6168(10) 0.177(5) Uani 1 1 d DU
H18 H 0.1471 0.9817 0.6304 0.212 Uiso 1 1 calc R
C19 C 0.1081(7) 0.8612(16) 0.6077(11) 0.191(4) Uani 1 1 d DU
H19 H 0.0790 0.8850 0.6156 0.230 Uiso 1 1 calc R
C20 C 0.1233(8) 0.7639(16) 0.5832(8) 0.182(4) Uani 1 1 d DU
C21 C 0.1666(7) 0.7268(16) 0.5697(13) 0.182(4) Uani 1 1 d DU
C22 C 0.2071(7) 0.7824(16) 0.5802(14) 0.185(4) Uani 1 1 d DU
H22 H 0.2361 0.7599 0.5698 0.222 Uiso 1 1 calc R
C23 C 0.1100(7) 0.6058(16) 0.5449(13) 0.196(5) Uani 1 1 d DU
H23 H 0.0962 0.5429 0.5291 0.235 Uiso 1 1 calc R
N1 N -0.09605(17) 0.9119(5) 1.1479(4) 0.0353(13) Uani 1 1 d .
N2 N 0.0891(7) 0.6943(16) 0.5686(13) 0.190(4) Uani 1 1 d DU
N3 N 0.1549(7) 0.6278(15) 0.5491(12) 0.193(4) Uani 1 1 d DU
O1 O 0.12504(16) 0.8168(4) 1.0087(4) 0.0422(13) Uani 1 1 d .
O2 O 0.11669(15) 0.6532(4) 1.0431(4) 0.0443(13) Uani 1 1 d .
O3 O 0.21319(14) 0.5449(3) 1.0503(3) 0.0326(10) Uani 1 1 d .
O4 O 0.22904(13) 0.8539(3) 0.9704(3) 0.0259(9) Uani 1 1 d .
O5 O 0.20185(14) 0.7460(4) 1.1299(3) 0.0307(10) Uani 1 1 d .
O6 O 0.23256(14) 0.6712(4) 0.8408(3) 0.0312(10) Uani 1 1 d .
O7 O 0.1505(2) 0.5514(5) 0.8851(4) 0.0587(15) Uani 1 1 d U
O8 O 0.14709(19) 0.7696(5) 0.8250(4) 0.0549(15) Uani 1 1 d .
O9 O 0.0678(2) 0.8786(7) 0.8247(6) 0.100(3) Uani 1 1 d .
H16 H -0.089(4) 0.756(4) 1.163(8) 0.120 Uiso 1 1 d D

loop_
_atom_site_aniso_label
_atom_site_aniso_U_11
_atom_site_aniso_U_22
_atom_site_aniso_U_33
_atom_site_aniso_U_23
_atom_site_aniso_U_13
_atom_site_aniso_U_12
Eu1 0.01335(19) 0.0258(2) 0.02159(19) -0.00023(12) 0.00604(12) 0.00212(11)
C1 0.018(3) 0.041(4) 0.041(4) -0.003(3) 0.007(3) 0.004(3)
C2 0.028(3) 0.042(3) 0.040(3) 0.002(3) 0.013(3) 0.002(3)
C3 0.041(5) 0.045(5) 0.100(8) 0.007(5) 0.035(5) 0.013(4)
C4 0.038(5) 0.054(6) 0.093(7) 0.007(5) 0.036(5) 0.006(4)
C5 0.029(4) 0.047(5) 0.050(5) 0.006(3) 0.015(3) 0.007(3)
C6 0.041(4) 0.045(5) 0.061(5) 0.006(4) 0.019(4) 0.012(4)
C7 0.029(4) 0.043(4) 0.062(5) 0.008(4) 0.021(3) 0.002(3)
C8 0.036(3) 0.056(4) 0.047(3) 0.002(3) 0.017(3) 0.002(3)
C9 0.026(3) 0.028(3) 0.024(3) -0.002(3) 0.008(3) 0.003(3)
C10 0.024(3) 0.022(3) 0.026(3) -0.002(2) 0.005(2) 0.003(3)
C11 0.027(3) 0.031(4) 0.029(3) 0.003(3) 0.017(3) -0.001(3)
C12 0.022(3) 0.040(4) 0.034(3) 0.006(3) 0.010(3) 0.009(3)
C13 0.024(3) 0.041(4) 0.026(3) 0.013(3) 0.011(3) 0.009(3)
C14 0.019(3) 0.036(4) 0.024(3) 0.006(3) 0.008(2) 0.004(3)
C15 0.019(3) 0.028(3) 0.031(3) -0.001(3) 0.013(3) -0.001(2)
C16 0.021(3) 0.035(4) 0.021(3) 0.004(3) 0.005(3) 0.003(3)
C17 0.190(5) 0.185(5) 0.179(7) -0.002(5) 0.014(5) 0.000(4)
C18 0.188(5) 0.178(6) 0.164(7) 0.000(5) 0.014(5) 0.003(4)
C19 0.191(5) 0.189(5) 0.194(7) -0.004(5) 0.015(5) 0.006(4)
C20 0.187(5) 0.180(5) 0.178(7) 0.001(5) 0.013(5) 0.004(3)
C21 0.184(5) 0.180(5) 0.182(7) 0.006(5) 0.007(5) 0.005(3)
C22 0.186(5) 0.182(6) 0.187(7) 0.007(5) 0.012(5) 0.007(4)
C23 0.197(6) 0.189(5) 0.201(7) -0.009(5) 0.011(5) -0.002(4)
N1 0.023(3) 0.044(4) 0.042(3) 0.014(3) 0.016(2) 0.010(3)
N2 0.186(5) 0.192(5) 0.192(7) 0.002(5) 0.014(5) 0.004(4)
N3 0.192(5) 0.187(5) 0.200(7) -0.010(5) 0.017(5) 0.006(3)
O1 0.029(3) 0.043(3) 0.058(3) 0.018(2) 0.021(2) 0.012(2)
O2 0.027(3) 0.035(3) 0.074(4) -0.010(3) 0.022(2) -0.001(2)
O3 0.021(2) 0.029(2) 0.048(3) 0.007(2) 0.001(2) 0.0011(19)
O4 0.023(2) 0.026(2) 0.030(2) 0.0078(18) 0.0108(18) 0.0051(18)
O5 0.027(2) 0.040(3) 0.026(2) -0.005(2) 0.0108(19) -0.001(2)
O6 0.020(2) 0.045(3) 0.030(2) -0.010(2) 0.0088(18) -0.004(2)
O7 0.059(3) 0.061(3) 0.056(3) -0.008(3) 0.006(2) -0.020(3)
O8 0.050(3) 0.075(4) 0.039(3) -0.002(3) -0.007(3) 0.020(3)
O9 0.063(4) 0.103(6) 0.135(7) 0.031(5) 0.016(4) 0.017(4)

loop_
_atom_type_symbol
_atom_type_description
_atom_type_scat_dispersion_real
_atom_type_scat_dispersion_imag
_atom_type_scat_source
C C 0.0033 0.0016 'International Tables Vol C Tables 4.2.6.8 and 6.1.1.4'
H H 0.0000 0.0000 'International Tables Vol C Tables 4.2.6.8 and 6.1.1.4'
N N 0.0061 0.0033 'International Tables Vol C Tables 4.2.6.8 and 6.1.1.4'
O O 0.0106 0.0060 'International Tables Vol C Tables 4.2.6.8 and 6.1.1.4'
Eu Eu -0.1578 3.6682 'International Tables Vol C Tables 4.2.6.8 and 6.1.1.4'

loop_
_geom_angle_atom_site_label_1
_geom_angle_atom_site_label_2
_geom_angle_atom_site_label_3
_geom_angle
_geom_angle_site_symmetry_1
_geom_angle_site_symmetry_3
O4 Eu1 O6 79.06(15) . .
O4 Eu1 O5 73.36(15) . .
O6 Eu1 O5 134.27(15) . .
O4 Eu1 O3 122.80(14) . .
O6 Eu1 O3 93.20(16) . .
O5 Eu1 O3 73.10(16) . .
O4 Eu1 O8 85.40(18) . .
O6 Eu1 O8 71.92(17) . .
O5 Eu1 O8 138.93(18) . .
O3 Eu1 O8 145.75(18) . .
O4 Eu1 O7 152.08(17) . .
O6 Eu1 O7 76.49(17) . .
O5 Eu1 O7 134.23(18) . .
O3 Eu1 O7 72.1(2) . .
O8 Eu1 O7 74.4(2) . .
O4 Eu1 O1 82.98(15) . .
O6 Eu1 O1 138.87(16) . .
O5 Eu1 O1 72.77(17) . .
O3 Eu1 O1 127.40(15) . .
O8 Eu1 O1 70.00(18) . .
O7 Eu1 O1 107.1(2) . .
O4 Eu1 O2 131.38(15) . .
O6 Eu1 O2 146.99(16) . .
O5 Eu1 O2 75.00(16) . .
O3 Eu1 O2 80.51(16) . .
O8 Eu1 O2 95.28(19) . .
O7 Eu1 O2 70.71(18) . .
O1 Eu1 O2 52.65(16) . .
O4 Eu1 O4 74.59(15) . 7_567
O6 Eu1 O4 68.52(14) . 7_567
O5 Eu1 O4 69.37(14) . 7_567
O3 Eu1 O4 50.64(13) . 7_567
O8 Eu1 O4 138.23(16) . 7_567
O7 Eu1 O4 108.11(17) . 7_567
O1 Eu1 O4 140.07(16) . 7_567
O2 Eu1 O4 125.50(16) . 7_567
O4 Eu1 C1 107.62(17) . .
O6 Eu1 C1 152.19(18) . .
O5 Eu1 C1 72.40(17) . .
O3 Eu1 C1 104.51(18) . .
O8 Eu1 C1 81.59(19) . .
O7 Eu1 C1 88.6(2) . .
O1 Eu1 C1 26.29(18) . .
O2 Eu1 C1 26.36(19) . .
O4 Eu1 C1 139.16(16) 7_567 .
O4 Eu1 C9 98.68(16) . .
O6 Eu1 C9 81.55(16) . .
O5 Eu1 C9 67.74(16) . .
O3 Eu1 C9 25.01(16) . .
O8 Eu1 C9 151.93(17) . .
O7 Eu1 C9 90.90(19) . .
O1 Eu1 C9 137.98(17) . .
O2 Eu1 C9 102.33(17) . .
O4 Eu1 C9 25.71(15) 7_567 .
C1 Eu1 C9 122.58(18) . .
O4 Eu1 Eu1 40.03(10) . 7_567
O6 Eu1 Eu1 69.15(10) . 7_567
O5 Eu1 Eu1 66.20(10) . 7_567
O3 Eu1 Eu1 84.01(10) . 7_567
O8 Eu1 Eu1 116.76(15) . 7_567
O7 Eu1 Eu1 136.67(14) . 7_567
O1 Eu1 Eu1 116.08(13) . 7_567
O2 Eu1 Eu1 140.93(13) . 7_567
O4 Eu1 Eu1 34.56(9) 7_567 7_567
C1 Eu1 Eu1 133.07(14) . 7_567
C9 Eu1 Eu1 59.18(12) . 7_567
O1 C1 O2 121.5(6) . .
O1 C1 C2 119.3(6) . .
O2 C1 C2 119.1(6) . .
O1 C1 Eu1 60.6(3) . .
O2 C1 Eu1 60.9(3) . .
C2 C1 Eu1 179.0(5) . .
C3 C2 C7 119.2(6) . .
C3 C2 C1 120.0(7) . .
C7 C2 C1 120.7(6) . .
C2 C3 C4 121.1(8) . .
C2 C3 H3 119.5 . .
C4 C3 H3 119.5 . .
C5 C4 C3 119.2(8) . .
C5 C4 H4 120.4 . .
C3 C4 H4 120.4 . .
C4 C5 C6 119.5(7) . .
C4 C5 C8 118.1(7) . .
C6 C5 C8 122.3(7) . .
C7 C6 C5 120.3(7) . .
C7 C6 H6 119.8 . .
C5 C6 H6 119.8 . .
C2 C7 C6 120.6(7) . .
C2 C7 H7 119.7 . .
C6 C7 H7 119.7 . .
N1 C8 C5 123.0(7) . .
N1 C8 H16 131(7) . .
C5 C8 H16 106(7) . .
O3 C9 O4 120.2(6) . 7_567
O3 C9 C10 118.9(5) . .
O4 C9 C10 121.0(5) 7_567 .
O3 C9 Eu1 54.7(3) . .
O4 C9 Eu1 65.7(3) 7_567 .
C10 C9 Eu1 171.8(4) . .
C15 C10 C11 121.0(6) . .
C15 C10 C9 119.1(5) . .
C11 C10 C9 119.9(5) . .
C12 C11 C10 119.3(6) . .
C12 C11 H11 120.3 . .
C10 C11 H11 120.3 . .
C11 C12 C13 119.5(5) . .
C11 C12 N1 117.9(6) . 3_545
C13 C12 N1 122.6(6) . 3_545
C14 C13 C12 120.7(6) . .
C14 C13 H13 119.7 . .
C12 C13 H13 119.7 . .
C15 C14 C13 119.6(5) . .
C15 C14 C16 120.2(5) . .
C13 C14 C16 120.2(5) . .
C14 C15 C10 119.8(5) . .
C14 C15 H15 120.1 . .
C10 C15 H15 120.1 . .
O5 C16 O6 125.5(6) 4_547 6_566
O5 C16 C14 117.4(5) 4_547 .
O6 C16 C14 117.0(5) 6_566 .
C18 C17 C22 126(2) . .
C18 C17 H17 117.2 . .
C22 C17 H17 117.2 . .
C19 C18 C17 133(2) . .
C19 C18 H18 113.5 . .
C17 C18 H18 113.5 . .
C18 C19 C20 98.8(19) . .
C18 C19 H19 130.6 . .
C20 C19 H19 130.6 . .
N2 C20 C19 113(2) . .
N2 C20 C21 115.5(19) . .
C19 C20 C21 132(2) . .
N3 C21 C22 136(2) . .
N3 C21 C20 97.7(18) . .
C22 C21 C20 127(2) . .
C17 C22 C21 104(2) . .
C17 C22 H22 127.9 . .
C21 C22 H22 127.9 . .
N3 C23 N2 105.8(19) . .
N3 C23 H23 127.1 . .
N2 C23 H23 127.1 . .
C8 N1 C12 118.4(6) . 3_455
C20 N2 C23 104.6(19) . .
C23 N3 C21 116.3(19) . .
C1 O1 Eu1 93.1(4) . .
C1 O2 Eu1 92.7(4) . .
C9 O3 Eu1 100.2(4) . .
C9 O4 Eu1 155.0(4) 7_567 .
C9 O4 Eu1 88.6(3) 7_567 7_567
Eu1 O4 Eu1 105.41(15) . 7_567
C16 O5 Eu1 135.7(4) 4_557 .
C16 O6 Eu1 135.4(4) 6_565 .

loop_
_geom_bond_atom_site_label_1
_geom_bond_atom_site_label_2
_geom_bond_distance
_geom_bond_site_symmetry_2
Eu1 O4 2.355(4) .
Eu1 O6 2.373(4) .
Eu1 O5 2.395(4) .
Eu1 O3 2.430(4) .
Eu1 O8 2.432(5) .
Eu1 O7 2.456(6) .
Eu1 O1 2.473(5) .
Eu1 O2 2.479(4) .
Eu1 O4 2.670(4) 7_567
Eu1 C1 2.834(6) .
Eu1 C9 2.928(6) .
Eu1 Eu1 4.0019(6) 7_567
C1 O1 1.257(8) .
C1 O2 1.260(9) .
C1 C2 1.501(9) .
C2 C3 1.376(11) .
C2 C7 1.377(10) .
C3 C4 1.397(11) .
C3 H3 0.9300 .
C4 C5 1.382(11) .
C4 H4 0.9300 .
C5 C6 1.393(11) .
C5 C8 1.467(10) .
C6 C7 1.379(10) .
C6 H6 0.9300 .
C7 H7 0.9300 .
C8 N1 1.278(10) .
C8 H16 0.96(2) .
C9 O3 1.258(8) .
C9 O4 1.271(7) 7_567
C9 C10 1.493(8) .
C10 C15 1.382(8) .
C10 C11 1.389(8) .
C11 C12 1.383(9) .
C11 H11 0.9300 .
C12 C13 1.391(9) .
C12 N1 1.421(8) 3_545
C13 C14 1.390(8) .
C13 H13 0.9300 .
C14 C15 1.377(9) .
C14 C16 1.504(8) .
C15 H15 0.9300 .
C16 O5 1.250(8) 4_547
C16 O6 1.252(7) 6_566
C17 C18 1.390(5) .
C17 C22 1.391(5) .
C17 H17 0.9300 .
C18 C19 1.387(5) .
C18 H18 0.9300 .
C19 C20 1.393(5) .
C19 H19 0.9300 .
C20 N2 1.357(5) .
C20 C21 1.396(5) .
C21 N3 1.355(5) .
C21 C22 1.395(5) .
C22 H22 0.9300 .
C23 N3 1.354(5) .
C23 N2 1.359(5) .
C23 H23 0.9300 .
N1 C12 1.421(8) 3_455
O4 C9 1.271(7) 7_567
O4 Eu1 2.670(4) 7_567
O5 C16 1.250(8) 4_557
O6 C16 1.252(7) 6_565

loop_
_platon_squeeze_void_nr
_platon_squeeze_void_average_x
_platon_squeeze_void_average_y
_platon_squeeze_void_average_z
_platon_squeeze_void_volume
_platon_squeeze_void_count_electrons
_platon_squeeze_void_content
1 0.500 0.000 0.274 493 128 ' '
2 0.000 0.500 0.078 493 128 ' '
